data_4131433
loop_
_publ_author_name
'Clough, Benjamin A.'
'Mellino, Simona'
'Clot, Eric'
'Mountford, Philip'

_publ_section_title
;
 New Scandium Borylimido Chemistry: Synthesis, Bonding, and Reactivity.
;
_journal_issue 32
_journal_name_full 'Journal of the American Chemical Society'
_journal_page_first 11165
_journal_page_last 11183
_journal_paper_doi 10.1021/jacs.7b05405
_journal_volume 139
_journal_year 2017
_chemical_formula_moiety 'C47 H70 B1 N6 Sc1'
_chemical_formula_sum 'C47 H70 B N6 Sc'
_chemical_formula_weight 774.88
_chemical_name_systematic {MeC(NC6H3iPrCH(Me)CH2)CHC(Me)(NCH2CH2NMe}Sc{NHB(NDippCH)2}
_space_group_IT_number 14
_space_group_name_Hall '-P 2yab'
_space_group_name_H-M_alt 'P 1 21/a 1'
_symmetry_cell_setting monoclinic
_symmetry_space_group_name_Hall '-P 2yab'
_symmetry_space_group_name_H-M 'P 1 21/a 1'
_atom_sites_solution_hydrogens difmap
_atom_sites_solution_primary other
_atom_sites_solution_secondary difmap
_cell_angle_alpha 90
_cell_angle_beta 122.244(4)
_cell_angle_gamma 90
_cell_formula_units_Z 8
_cell_length_a 24.8650(7)
_cell_length_b 43.9807(9)
_cell_length_c 11.0806(3)
_cell_measurement_reflns_used 41972
_cell_measurement_temperature 150
_cell_measurement_theta_max 76
_cell_measurement_theta_min 3
_cell_volume 10248.8(6)
_computing_cell_refinement 'CrysAlisPro, (Agilent, 2011)'
_computing_data_collection 'SuperNova, (Oxford Diffraction, 2010)'
_computing_data_reduction 'CrysAlisPro, (Agilent, 2011)'
_computing_molecular_graphics 'CAMERON (Watkin et al., 1996)'
_computing_publication_material 'CRYSTALS (Betteridge et al., 2003)'
_computing_structure_refinement 'CRYSTALS (Betteridge et al., 2003)'
_computing_structure_solution 'Superflip (Palatinus & Chapuis, 2007)'
_diffrn_ambient_temperature 150
_diffrn_measured_fraction_theta_full 0.995
_diffrn_measured_fraction_theta_max 0.990
_diffrn_measurement_device Area
_diffrn_measurement_device_type 'Oxford Diffraction SuperNova'
_diffrn_measurement_method \w
_diffrn_radiation_monochromator graphite
_diffrn_radiation_type 'Cu K\a'
_diffrn_radiation_wavelength 1.54180
_diffrn_reflns_av_R_equivalents 0.089
_diffrn_reflns_limit_h_max 26
_diffrn_reflns_limit_h_min -31
_diffrn_reflns_limit_k_max 55
_diffrn_reflns_limit_k_min 0
_diffrn_reflns_limit_l_max 13
_diffrn_reflns_limit_l_min 0
_diffrn_reflns_number 117743
_diffrn_reflns_theta_full 75.080
_diffrn_reflns_theta_max 76.613
_diffrn_reflns_theta_min 3.675
_diffrn_standards_number 0
_exptl_absorpt_coefficient_mu 1.471
_exptl_absorpt_correction_T_max 0.56
_exptl_absorpt_correction_T_min 0.40
_exptl_absorpt_correction_type multi-scan
_exptl_absorpt_process_details 'CrysAlisPro, (Agilent, 2011)'
_exptl_crystal_colour colourless
_exptl_crystal_density_diffrn 1.004
_exptl_crystal_density_method 'not measured'
_exptl_crystal_description block
_exptl_crystal_F_000 3360
_exptl_crystal_size_max 0.500
_exptl_crystal_size_mid 0.500
_exptl_crystal_size_min 0.400
_platon_squeeze_details
;

The discrete Fourier transform of the void region were treated as 
contributions to the A and B parts of the calculated structure factors.

PLATON
PLATON, A Multipurpose Crystallographic Tool, A. L. Spek. Utrecht, 
the Netherlands, 1998.; A. Spek, J. Appl. Cryst. (2003), 36, 7-13.

SQUEEZE
A. Spek, J. Appl. Cryst. (2003), 36, 7-13; 
P. van der Sluis & A. L. Spek, Acta Cryst. (1990). A46, 194-201.

MCE
J. Rohlicek & M. Husak, J. Appl. Cryst. (2007), 40, 600-601.
;
_refine_diff_density_max 0.80
_refine_diff_density_min -0.69
_refine_ls_extinction_method None
_refine_ls_goodness_of_fit_ref 1.0450
_refine_ls_hydrogen_treatment mixed
_refine_ls_matrix_type full
_refine_ls_number_parameters 1035
_refine_ls_number_reflns 17200
_refine_ls_number_restraints 1670
_refine_ls_R_factor_all 0.0852
_refine_ls_R_factor_gt 0.0781
_refine_ls_shift/su_max 0.0060473
_refine_ls_shift/su_mean 0.0001470
_refine_ls_structure_factor_coef F
_refine_ls_weighting_details
;
 Method, part 1, Chebychev polynomial, (Watkin, 1994, Prince, 1982) 
 [weight] = 1.0/[A~0~*T~0~(x)+A~1~*T~1~(x) ... +A~n-1~]*T~n-1~(x)] 
 where A~i~ are the Chebychev coefficients listed below and x= Fcalc/Fmax 
 Method = Robust Weighting (Prince, 1982) 
 W = [weight] * [1-(deltaF/6*sigmaF)^2^]^2^ 
 A~i~ are: 
 11.8 2.07 7.31 0.893 -2.31 
;
_refine_ls_weighting_scheme calc
_refine_ls_wR_factor_all 0.0773
_refine_ls_wR_factor_gt 0.0755
_refine_ls_wR_factor_ref 0.0746
_reflns_limit_h_max 26
_reflns_limit_h_min -31
_reflns_limit_k_max 55
_reflns_limit_k_min 0
_reflns_limit_l_max 13
_reflns_limit_l_min 0
_reflns_number_gt 18457
_reflns_number_total 21320
_reflns_threshold_expression I>2.0\s(I)
_oxford_diffrn_Wilson_B_factor 2.69
_oxford_diffrn_Wilson_scale 0.35
_oxford_refine_ls_r_factor_ref 0.0742
_oxford_refine_ls_scale 1.688(2)
_oxford_reflns_number_all 21320
_oxford_reflns_threshold_expression_ref I>3.0\s(I)
_cod_data_source_file ja7b05405_si_003.cif
_cod_data_source_block Compound_21
_cod_depositor_comments
;
The following automatic conversions were performed:

data item '_atom_sites_solution_primary' value 'Other' was changed to
'other' in accordance with the
/home/saulius/struct/COD-crude-data/automatic-downloads/DataCite-retrospective/ACS/depositions/lib/dictionaries/cif_core.dic
dictionary named 'cif_core.dic' version 2.4.2 last updated on
2011-04-26.

Automatic conversion script
Id: cif_fix_values 6909 2019-04-08 15:41:33Z antanas 
;
_cod_original_cell_volume 10248.8(3)
_cod_original_sg_symbol_H-M 'P 21/a '
_cod_original_formula_sum 'C47 H70 B1 N6 Sc1'
_cod_database_code 4131433

loop_
_symmetry_equiv_pos_as_xyz
x,y,z
-x,-y,-z
x+1/2,-y+1/2,z
-x+1/2,y+1/2,-z

loop_
_atom_site_label
_atom_site_type_symbol
_atom_site_fract_x
_atom_site_fract_y
_atom_site_fract_z
_atom_site_U_iso_or_equiv
_atom_site_occupancy
_atom_site_adp_type
_atom_site_refinement_flags_posn
_atom_site_refinement_flags_adp
_atom_site_disorder_group
Sc1 Sc 0.780281(19) 0.595120(9) 0.10981(4) 0.0281 1.0000 Uani . . .
Sc101 Sc 0.379461(18) 0.646344(8) 0.23476(4) 0.0258 1.0000 Uani . . .
N1 N 0.76789(9) 0.54865(4) 0.0901(2) 0.0314 1.0000 Uani . . .
N2 N 0.76274(8) 0.51036(4) 0.26265(17) 0.0277 1.0000 Uani . . .
N3 N 0.76257(9) 0.49050(4) 0.07109(17) 0.0284 1.0000 Uani . . .
N4 N 0.87904(9) 0.60967(4) 0.22391(19) 0.0305 1.0000 Uani . . .
N5 N 0.77692(9) 0.62146(4) 0.2735(2) 0.0342 1.0000 Uani . . .
N6 N 0.67373(10) 0.60738(5) 0.0095(2) 0.0459 1.0000 Uani . . .
N101 N 0.37089(9) 0.69297(4) 0.2100(2) 0.0315 1.0000 Uani . . .
N102 N 0.36169(8) 0.73328(4) 0.3696(2) 0.0320 1.0000 Uani . . .
N103 N 0.36475(9) 0.75112(4) 0.1784(2) 0.0347 1.0000 Uani . . .
N104 N 0.47758(8) 0.63087(4) 0.33126(17) 0.0252 1.0000 Uani . . .
N105 N 0.38398(9) 0.61945(4) 0.4075(2) 0.0315 1.0000 Uani . . .
N106 N 0.27454(9) 0.63482(4) 0.1567(2) 0.0388 1.0000 Uani . . .
B1 B 0.76471(10) 0.51941(5) 0.1386(2) 0.0253 1.0000 Uani . . .
B101 B 0.36601(10) 0.72298(5) 0.2496(3) 0.0284 1.0000 Uani . . .
C1 C 0.76178(12) 0.47846(5) 0.2661(2) 0.0375 1.0000 Uani . . .
C2 C 0.76199(12) 0.46687(5) 0.1557(2) 0.0373 1.0000 Uani . . .
C3 C 0.74616(10) 0.52752(4) 0.3482(2) 0.0261 1.0000 Uani . . .
C4 C 0.68263(10) 0.52747(5) 0.3129(2) 0.0306 1.0000 Uani . . .
C5 C 0.66814(11) 0.54335(5) 0.4007(3) 0.0375 1.0000 Uani . . .
C6 C 0.71385(12) 0.55865(6) 0.5198(3) 0.0408 1.0000 Uani . . .
C7 C 0.77621(11) 0.55846(6) 0.5542(2) 0.0369 1.0000 Uani . . .
C8 C 0.79356(10) 0.54287(5) 0.4709(2) 0.0287 1.0000 Uani . . .
C9 C 0.63062(11) 0.51029(6) 0.1854(2) 0.0379 1.0000 Uani . . .
C10 C 0.57264(13) 0.52965(7) 0.0852(3) 0.0570 1.0000 Uani . . .
C11 C 0.60918(14) 0.48277(6) 0.2340(3) 0.0518 1.0000 Uani . . .
C12 C 0.86280(10) 0.54046(5) 0.5170(2) 0.0349 1.0000 Uani . . .
C13 C 0.89290(14) 0.51392(8) 0.6192(5) 0.0762 1.0000 Uani . . .
C14 C 0.90084(12) 0.56909(6) 0.5837(3) 0.0452 1.0000 Uani . . .
C15 C 0.75180(11) 0.48572(5) -0.0679(2) 0.0312 1.0000 Uani . . .
C16 C 0.80372(12) 0.48073(5) -0.0839(2) 0.0368 1.0000 Uani . . .
C17 C 0.79105(14) 0.47604(7) -0.2207(3) 0.0475 1.0000 Uani . . .
C18 C 0.72990(14) 0.47676(7) -0.3380(3) 0.0522 1.0000 Uani . . .
C19 C 0.67944(14) 0.48229(6) -0.3222(3) 0.0483 1.0000 Uani . . .
C20 C 0.68923(12) 0.48686(5) -0.1877(2) 0.0370 1.0000 Uani . . .
C21 C 0.87125(12) 0.48031(6) 0.0438(3) 0.0422 1.0000 Uani . . .
C22 C 0.89357(14) 0.44807(8) 0.0951(3) 0.0606 1.0000 Uani . . .
C23 C 0.91776(15) 0.49561(8) 0.0121(4) 0.0609 1.0000 Uani . . .
C24 C 0.63292(12) 0.49256(6) -0.1716(3) 0.0428 1.0000 Uani . . .
C25 C 0.58077(15) 0.51167(8) -0.2924(3) 0.0636 1.0000 Uani . . .
C26 C 0.60581(16) 0.46262(8) -0.1569(4) 0.0638 1.0000 Uani . . .
C27 C 0.90702(11) 0.63179(5) 0.3205(2) 0.0353 1.0000 Uani . . .
C28 C 0.88045(13) 0.64490(5) 0.3918(3) 0.0428 1.0000 Uani . . .
C29 C 0.82102(13) 0.63980(5) 0.3726(3) 0.0407 1.0000 Uani . . .
C30 C 0.97045(14) 0.64404(6) 0.3553(3) 0.0537 1.0000 Uani . . .
C31 C 0.80733(18) 0.65678(7) 0.4718(3) 0.0612 1.0000 Uani . . .
C32 C 0.91265(10) 0.59800(5) 0.1605(2) 0.0310 1.0000 Uani . . .
C33 C 0.89202(12) 0.60781(5) 0.0210(3) 0.0386 1.0000 Uani . . .
C34 C 0.92376(13) 0.59622(6) -0.0425(3) 0.0455 1.0000 Uani . . .
C35 C 0.97298(13) 0.57581(6) 0.0283(3) 0.0446 1.0000 Uani . . .
C36 C 0.99248(12) 0.56655(6) 0.1647(3) 0.0387 1.0000 Uani . . .
C37 C 0.96293(10) 0.57740(5) 0.2338(2) 0.0325 1.0000 Uani . . .
C38 C 0.83654(13) 0.62940(7) -0.0556(3) 0.0490 1.0000 Uani . . .
C39 C 0.83080(18) 0.64466(9) -0.1849(4) 0.0696 1.0000 Uani . . .
C40 C 0.77556(13) 0.61264(7) -0.0864(3) 0.0468 1.0000 Uani . . .
C41 C 0.98361(11) 0.56557(5) 0.3807(2) 0.0353 1.0000 Uani . . .
C42 C 0.95856(12) 0.53329(6) 0.3671(3) 0.0409 1.0000 Uani . . .
C43 C 1.05564(12) 0.56675(7) 0.4853(3) 0.0511 1.0000 Uani . . .
C44 C 0.71525(13) 0.62014(6) 0.2617(3) 0.0435 1.0000 Uani . . .
C45 C 0.66954(12) 0.60085(6) 0.1358(3) 0.0449 1.0000 Uani . . .
C46 C 0.65660(18) 0.63917(8) -0.0363(4) 0.0698 1.0000 Uani . . .
C47 C 0.63068(14) 0.58698(10) -0.1096(3) 0.0693 1.0000 Uani . . .
C101 C 0.35937(11) 0.76533(5) 0.3656(3) 0.0396 1.0000 Uani . . .
C102 C 0.36078(12) 0.77574(5) 0.2549(3) 0.0406 1.0000 Uani . . .
C103 C 0.34776(11) 0.71708(5) 0.4607(2) 0.0336 1.0000 Uani . . .
C104 C 0.28463(11) 0.71668(6) 0.4301(3) 0.0424 1.0000 Uani . . .
C105 C 0.27310(13) 0.70164(7) 0.5246(4) 0.0532 1.0000 Uani . . .
C106 C 0.32122(14) 0.68729(7) 0.6447(3) 0.0539 1.0000 Uani . . .
C107 C 0.38236(13) 0.68736(6) 0.6724(3) 0.0453 1.0000 Uani . . .
C108 C 0.39640(11) 0.70212(5) 0.5811(3) 0.0355 1.0000 Uani . . .
C109 C 0.23056(12) 0.73239(7) 0.2997(3) 0.0522 1.0000 Uani . . .
C110 C 0.17184(14) 0.71199(8) 0.2161(4) 0.0728 1.0000 Uani . . .
C111 C 0.21156(15) 0.76180(8) 0.3403(4) 0.0698 1.0000 Uani . . .
C112 C 0.46433(11) 0.70372(6) 0.6157(3) 0.0366 1.0000 Uani . . .
C113 C 0.49574(15) 0.73264(7) 0.6977(4) 0.0692 1.0000 Uani . . .
C114 C 0.50407(12) 0.67599(6) 0.6927(3) 0.0456 1.0000 Uani . . .
C115 C 0.35193(12) 0.75557(5) 0.0382(3) 0.0372 1.0000 Uani . . .
C116 C 0.40184(13) 0.75966(7) 0.0163(3) 0.0489 1.0000 Uani D U .
C117 C 0.38699(16) 0.76526(7) -0.1227(3) 0.0559 1.0000 Uani . . .
C118 C 0.32524(17) 0.76634(7) -0.2360(3) 0.0652 1.0000 Uani . . .
C119 C 0.27661(17) 0.76149(9) -0.2126(4) 0.0766 1.0000 Uani . . .
C120 C 0.28885(13) 0.75561(7) -0.0775(4) 0.0619 1.0000 Uani D U .
C121 C 0.46966(14) 0.75753(9) 0.1386(3) 0.0720 1.0000 Uani D U .
C122 C 0.4999(3) 0.78186(18) 0.2409(7) 0.0690 0.5000 Uani D U 3
C123 C 0.5082(4) 0.7435(3) 0.0828(8) 0.0662 0.5000 Uani D U 3
C124 C 0.23408(15) 0.75026(9) -0.0555(4) 0.0908 1.0000 Uani D U .
C125 C 0.1802(4) 0.7292(3) -0.1477(9) 0.0954 0.5000 Uani D U 1
C126 C 0.1971(4) 0.7763(2) -0.0517(11) 0.0871 0.5000 Uani D U 1
C127 C 0.50670(10) 0.60788(5) 0.4216(2) 0.0302 1.0000 Uani . . .
C128 C 0.48420(11) 0.59402(5) 0.4998(2) 0.0331 1.0000 Uani . . .
C129 C 0.42774(11) 0.59976(5) 0.4952(2) 0.0328 1.0000 Uani . . .
C130 C 0.56729(13) 0.59473(6) 0.4421(3) 0.0471 1.0000 Uani . . .
C131 C 0.41772(15) 0.58132(7) 0.5962(3) 0.0499 1.0000 Uani . . .
C132 C 0.50635(10) 0.64301(5) 0.2584(2) 0.0292 1.0000 Uani . . .
C133 C 0.48040(11) 0.63423(5) 0.1153(2) 0.0335 1.0000 Uani . . .
C134 C 0.50755(13) 0.64617(6) 0.0432(3) 0.0421 1.0000 Uani . . .
C135 C 0.55829(13) 0.66621(6) 0.1094(3) 0.0461 1.0000 Uani . . .
C136 C 0.58354(12) 0.67447(6) 0.2500(3) 0.0424 1.0000 Uani . . .
C137 C 0.55797(10) 0.66312(5) 0.3274(2) 0.0335 1.0000 Uani . . .
C138 C 0.42500(12) 0.61248(5) 0.0471(2) 0.0376 1.0000 Uani . . .
C139 C 0.41154(15) 0.59895(7) -0.0931(3) 0.0529 1.0000 Uani . . .
C140 C 0.36595(11) 0.62788(6) 0.0313(2) 0.0379 1.0000 Uani . . .
C141 C 0.58658(11) 0.67367(6) 0.4803(3) 0.0395 1.0000 Uani . . .
C142 C 0.57079(13) 0.70724(6) 0.4815(3) 0.0465 1.0000 Uani . . .
C143 C 0.65852(13) 0.66902(8) 0.5720(3) 0.0560 1.0000 Uani . . .
C144 C 0.32558(12) 0.62167(6) 0.4112(3) 0.0407 1.0000 Uani . . .
C145 C 0.27842(11) 0.64209(6) 0.2919(3) 0.0411 1.0000 Uani . . .
C146 C 0.25374(14) 0.60308(6) 0.1139(4) 0.0559 1.0000 Uani . . .
C147 C 0.22941(13) 0.65561(7) 0.0429(3) 0.0559 1.0000 Uani . . .
C1221 C 0.4897(4) 0.79198(19) 0.1692(10) 0.1071 0.5000 Uani D U 4
C1231 C 0.5196(4) 0.7447(3) 0.1197(9) 0.0782 0.5000 Uani D U 4
C1251 C 0.1886(4) 0.7291(3) -0.1800(8) 0.0973 0.5000 Uani D U 2
C1261 C 0.2109(4) 0.78248(18) -0.0495(11) 0.0870 0.5000 Uani D U 2
H1 H 0.7663(14) 0.5459(7) 0.012(3) 0.055(3) 1.0000 Uiso . . .
H2 H 0.3708(13) 0.6946(6) 0.128(3) 0.046(3) 1.0000 Uiso . . .
H11 H 0.7613 0.4674 0.3373 0.0458 1.0000 Uiso R . .
H21 H 0.7615 0.4458 0.1348 0.0445 1.0000 Uiso R . .
H51 H 0.6256 0.5435 0.3758 0.0453 1.0000 Uiso R . .
H61 H 0.7031 0.5690 0.5792 0.0487 1.0000 Uiso R . .
H71 H 0.8078 0.5687 0.6365 0.0458 1.0000 Uiso R . .
H91 H 0.6482 0.5027 0.1295 0.0471 1.0000 Uiso R . .
H101 H 0.5434 0.5175 0.0035 0.0859 1.0000 Uiso R . .
H102 H 0.5851 0.5470 0.0538 0.0858 1.0000 Uiso R . .
H103 H 0.5523 0.5358 0.1350 0.0862 1.0000 Uiso R . .
H111 H 0.5770 0.4718 0.1517 0.0795 1.0000 Uiso R . .
H112 H 0.5913 0.4891 0.2905 0.0798 1.0000 Uiso R . .
H113 H 0.6450 0.4693 0.2904 0.0801 1.0000 Uiso R . .
H121 H 0.8642 0.5355 0.4329 0.0432 1.0000 Uiso R . .
H131 H 0.9372 0.5120 0.6496 0.1168 1.0000 Uiso R . .
H132 H 0.8901 0.5172 0.7016 0.1174 1.0000 Uiso R . .
H133 H 0.8707 0.4955 0.5723 0.1170 1.0000 Uiso R . .
H141 H 0.9057 0.5724 0.6741 0.0703 1.0000 Uiso R . .
H142 H 0.8807 0.5865 0.5259 0.0702 1.0000 Uiso R . .
H143 H 0.9428 0.5670 0.5994 0.0699 1.0000 Uiso R . .
H171 H 0.8246 0.4726 -0.2353 0.0562 1.0000 Uiso R . .
H181 H 0.7222 0.4738 -0.4303 0.0616 1.0000 Uiso R . .
H191 H 0.6375 0.4830 -0.4037 0.0572 1.0000 Uiso R . .
H211 H 0.8722 0.4917 0.1232 0.0508 1.0000 Uiso R . .
H221 H 0.9366 0.4491 0.1763 0.0927 1.0000 Uiso R . .
H222 H 0.8917 0.4365 0.0191 0.0935 1.0000 Uiso R . .
H223 H 0.8669 0.4391 0.1245 0.0931 1.0000 Uiso R . .
H231 H 0.9599 0.4954 0.0975 0.0947 1.0000 Uiso R . .
H232 H 0.9035 0.5161 -0.0168 0.0950 1.0000 Uiso R . .
H233 H 0.9182 0.4845 -0.0636 0.0951 1.0000 Uiso R . .
H241 H 0.6493 0.5040 -0.0807 0.0514 1.0000 Uiso R . .
H251 H 0.5513 0.5179 -0.2651 0.0972 1.0000 Uiso R . .
H252 H 0.5996 0.5294 -0.3061 0.0969 1.0000 Uiso R . .
H253 H 0.5583 0.4999 -0.3792 0.0970 1.0000 Uiso R . .
H261 H 0.5710 0.4671 -0.1445 0.0961 1.0000 Uiso R . .
H262 H 0.6382 0.4515 -0.0764 0.0963 1.0000 Uiso R . .
H263 H 0.5909 0.4510 -0.2421 0.0960 1.0000 Uiso R . .
H281 H 0.9058 0.6590 0.4633 0.0530 1.0000 Uiso R . .
H301 H 0.9701 0.6473 0.2690 0.0815 1.0000 Uiso R . .
H302 H 1.0042 0.6300 0.4145 0.0810 1.0000 Uiso R . .
H303 H 0.9795 0.6632 0.4037 0.0812 1.0000 Uiso R . .
H311 H 0.7701 0.6696 0.4164 0.0939 1.0000 Uiso R . .
H312 H 0.8001 0.6424 0.5273 0.0938 1.0000 Uiso R . .
H313 H 0.8433 0.6691 0.5360 0.0940 1.0000 Uiso R . .
H341 H 0.9109 0.6029 -0.1355 0.0549 1.0000 Uiso R . .
H351 H 0.9930 0.5682 -0.0173 0.0547 1.0000 Uiso R . .
H361 H 1.0253 0.5522 0.2112 0.0470 1.0000 Uiso R . .
H381 H 0.8419 0.6479 0.0047 0.0582 1.0000 Uiso R . .
H391 H 0.8711 0.6542 -0.1599 0.1051 1.0000 Uiso R . .
H392 H 0.7982 0.6604 -0.2178 0.1053 1.0000 Uiso R . .
H393 H 0.8179 0.6294 -0.2603 0.1054 1.0000 Uiso R . .
H401 H 0.7688 0.5959 -0.1495 0.0581 1.0000 Uiso R . .
H402 H 0.7397 0.6269 -0.1357 0.0571 1.0000 Uiso R . .
H411 H 0.9639 0.5786 0.4202 0.0434 1.0000 Uiso R . .
H421 H 0.9708 0.5255 0.4596 0.0621 1.0000 Uiso R . .
H422 H 0.9129 0.5330 0.3034 0.0627 1.0000 Uiso R . .
H423 H 0.9768 0.5205 0.3275 0.0620 1.0000 Uiso R . .
H431 H 1.0656 0.5602 0.5767 0.0770 1.0000 Uiso R . .
H432 H 1.0708 0.5874 0.4939 0.0768 1.0000 Uiso R . .
H433 H 1.0773 0.5539 0.4543 0.0773 1.0000 Uiso R . .
H441 H 0.7212 0.6112 0.3486 0.0520 1.0000 Uiso R . .
H442 H 0.6987 0.6409 0.2522 0.0521 1.0000 Uiso R . .
H451 H 0.6813 0.5798 0.1620 0.0530 1.0000 Uiso R . .
H452 H 0.6259 0.6037 0.1119 0.0531 1.0000 Uiso R . .
H461 H 0.6569 0.6426 -0.1215 0.1051 1.0000 Uiso R . .
H462 H 0.6148 0.6436 -0.0560 0.1050 1.0000 Uiso R . .
H463 H 0.6869 0.6530 0.0356 0.1049 1.0000 Uiso R . .
H471 H 0.6428 0.5663 -0.0757 0.1043 1.0000 Uiso R . .
H472 H 0.5878 0.5909 -0.1348 0.1040 1.0000 Uiso R . .
H473 H 0.6351 0.5911 -0.1893 0.1034 1.0000 Uiso R . .
H1011 H 0.3573 0.7771 0.4340 0.0483 1.0000 Uiso R . .
H1021 H 0.3603 0.7965 0.2319 0.0480 1.0000 Uiso R . .
H1051 H 0.2321 0.7013 0.5069 0.0642 1.0000 Uiso R . .
H1061 H 0.3132 0.6775 0.7096 0.0653 1.0000 Uiso R . .
H1071 H 0.4157 0.6768 0.7539 0.0544 1.0000 Uiso R . .
H1091 H 0.2461 0.7376 0.2361 0.0631 1.0000 Uiso R . .
H1101 H 0.1827 0.6936 0.1862 0.1049 1.0000 Uiso R . .
H1102 H 0.1395 0.7225 0.1324 0.1051 1.0000 Uiso R . .
H1103 H 0.1557 0.7065 0.2748 0.1051 1.0000 Uiso R . .
H1111 H 0.1772 0.7714 0.2567 0.1061 1.0000 Uiso R . .
H1112 H 0.2477 0.7755 0.3856 0.1054 1.0000 Uiso R . .
H1113 H 0.1984 0.7577 0.4064 0.1062 1.0000 Uiso R . .
H1121 H 0.4614 0.7054 0.5255 0.0444 1.0000 Uiso R . .
H1131 H 0.4700 0.7505 0.6475 0.1021 1.0000 Uiso R . .
H1132 H 0.5004 0.7305 0.7904 0.1014 1.0000 Uiso R . .
H1133 H 0.5375 0.7346 0.7102 0.1024 1.0000 Uiso R . .
H1141 H 0.5449 0.6783 0.7037 0.0680 1.0000 Uiso R . .
H1142 H 0.4821 0.6585 0.6321 0.0682 1.0000 Uiso R . .
H1143 H 0.5090 0.6740 0.7852 0.0681 1.0000 Uiso R . .
H1171 H 0.4196 0.7691 -0.1383 0.0681 1.0000 Uiso R . .
H1181 H 0.3162 0.7705 -0.3286 0.0792 1.0000 Uiso R . .
H1191 H 0.2341 0.7622 -0.2897 0.0937 1.0000 Uiso R . .
H1211 H 0.4718 0.7486 0.2203 0.0934 0.5000 Uiso R . 3
H1212 H 0.4690 0.7415 0.1968 0.0934 0.5000 Uiso . . 4
H1221 H 0.5429 0.7779 0.3108 0.0904 0.5000 Uiso R . 3
H1222 H 0.5004 0.8006 0.1898 0.0904 0.5000 Uiso R . 3
H1223 H 0.4775 0.7874 0.2847 0.0904 0.5000 Uiso R . 3
H1224 H 0.4635 0.8033 0.1912 0.1466 0.5000 Uiso R . 4
H1225 H 0.5332 0.7943 0.2454 0.1466 0.5000 Uiso R . 4
H1226 H 0.4860 0.8015 0.0851 0.1466 0.5000 Uiso R . 4
H1231 H 0.5515 0.7420 0.1543 0.0865 0.5000 Uiso R . 3
H1232 H 0.5048 0.7569 0.0075 0.0865 0.5000 Uiso R . 3
H1233 H 0.4917 0.7244 0.0401 0.0865 0.5000 Uiso R . 3
H1234 H 0.5606 0.7441 0.2068 0.0829 0.5000 Uiso R . 4
H1235 H 0.5098 0.7234 0.0863 0.0829 0.5000 Uiso R . 4
H1236 H 0.5236 0.7554 0.0500 0.0829 0.5000 Uiso R . 4
H1241 H 0.2500 0.7406 0.0353 0.1120 0.5000 Uiso . . 2
H1242 H 0.2531 0.7410 0.0370 0.1120 0.5000 Uiso R . 1
H1251 H 0.1489 0.7284 -0.1258 0.1134 0.5000 Uiso R . 1
H1252 H 0.1579 0.7370 -0.2498 0.1134 0.5000 Uiso R . 1
H1253 H 0.1940 0.7094 -0.1530 0.1134 0.5000 Uiso R . 1
H1254 H 0.1545 0.7227 -0.1721 0.1254 0.5000 Uiso R . 2
H1255 H 0.1768 0.7367 -0.2666 0.1254 0.5000 Uiso R . 2
H1256 H 0.2137 0.7096 -0.1666 0.1254 0.5000 Uiso R . 2
H1261 H 0.1655 0.7713 -0.0350 0.1020 0.5000 Uiso R . 1
H1262 H 0.2266 0.7908 0.0266 0.1020 0.5000 Uiso R . 1
H1263 H 0.1794 0.7887 -0.1372 0.1020 0.5000 Uiso R . 1
H1264 H 0.1980 0.7930 -0.1370 0.1155 0.5000 Uiso R . 2
H1265 H 0.1771 0.7820 -0.0352 0.1155 0.5000 Uiso R . 2
H1266 H 0.2456 0.7940 0.0269 0.1155 0.5000 Uiso R . 2
H1281 H 0.5113 0.5789 0.5669 0.0395 1.0000 Uiso R . .
H1301 H 0.6015 0.6086 0.4943 0.0708 1.0000 Uiso R . .
H1302 H 0.5616 0.5916 0.3509 0.0704 1.0000 Uiso R . .
H1303 H 0.5765 0.5756 0.4917 0.0700 1.0000 Uiso R . .
H1311 H 0.4109 0.5951 0.6540 0.0762 1.0000 Uiso R . .
H1312 H 0.3807 0.5686 0.5428 0.0759 1.0000 Uiso R . .
H1313 H 0.4549 0.5686 0.6570 0.0764 1.0000 Uiso R . .
H1341 H 0.4907 0.6407 -0.0527 0.0512 1.0000 Uiso R . .
H1351 H 0.5750 0.6744 0.0585 0.0551 1.0000 Uiso R . .
H1361 H 0.6184 0.6878 0.2943 0.0515 1.0000 Uiso R . .
H1381 H 0.4361 0.5955 0.1134 0.0447 1.0000 Uiso R . .
H1391 H 0.3960 0.6148 -0.1661 0.0798 1.0000 Uiso R . .
H1392 H 0.4494 0.5901 -0.0816 0.0799 1.0000 Uiso R . .
H1393 H 0.3790 0.5833 -0.1269 0.0803 1.0000 Uiso R . .
H1401 H 0.3535 0.6445 -0.0373 0.0464 1.0000 Uiso R . .
H1402 H 0.3321 0.6131 -0.0080 0.0472 1.0000 Uiso R . .
H1411 H 0.5658 0.6621 0.5208 0.0470 1.0000 Uiso R . .
H1421 H 0.5848 0.7133 0.5775 0.0702 1.0000 Uiso R . .
H1422 H 0.5256 0.7104 0.4189 0.0701 1.0000 Uiso R . .
H1423 H 0.5927 0.7194 0.4481 0.0699 1.0000 Uiso R . .
H1431 H 0.6776 0.6820 0.5349 0.0851 1.0000 Uiso R . .
H1432 H 0.6687 0.6484 0.5661 0.0852 1.0000 Uiso R . .
H1433 H 0.6733 0.6742 0.6697 0.0847 1.0000 Uiso R . .
H1441 H 0.3353 0.6298 0.5035 0.0494 1.0000 Uiso R . .
H1442 H 0.3059 0.6020 0.3965 0.0493 1.0000 Uiso R . .
H1451 H 0.2920 0.6633 0.3150 0.0488 1.0000 Uiso R . .
H1452 H 0.2363 0.6404 0.2792 0.0496 1.0000 Uiso R . .
H1461 H 0.2472 0.5991 0.0207 0.0837 1.0000 Uiso R . .
H1462 H 0.2862 0.5894 0.1841 0.0845 1.0000 Uiso R . .
H1463 H 0.2147 0.5997 0.1116 0.0839 1.0000 Uiso R . .
H1471 H 0.2440 0.6763 0.0695 0.0852 1.0000 Uiso R . .
H1472 H 0.2273 0.6511 -0.0446 0.0863 1.0000 Uiso R . .
H1473 H 0.1870 0.6539 0.0251 0.0860 1.0000 Uiso R . .

loop_
_atom_site_aniso_label
_atom_site_aniso_U_11
_atom_site_aniso_U_22
_atom_site_aniso_U_33
_atom_site_aniso_U_23
_atom_site_aniso_U_13
_atom_site_aniso_U_12
Sc1 0.0308(2) 0.02612(19) 0.02856(19) 0.00322(14) 0.01664(16) 0.00424(15)
Sc101 0.02631(18) 0.02275(17) 0.02890(19) -0.00445(14) 0.01512(15) -0.00013(14)
N1 0.0398(10) 0.0296(9) 0.0292(9) -0.0031(7) 0.0212(8) -0.0012(7)
N2 0.0302(8) 0.0296(8) 0.0220(8) -0.0008(6) 0.0131(7) 0.0057(7)
N3 0.0363(9) 0.0272(8) 0.0199(8) -0.0023(6) 0.0139(7) 0.0021(7)
N4 0.0349(9) 0.0273(8) 0.0324(9) 0.0025(7) 0.0200(8) 0.0025(7)
N5 0.0448(10) 0.0288(9) 0.0369(10) 0.0040(7) 0.0270(9) 0.0085(7)
N6 0.0390(10) 0.0548(12) 0.0408(11) 0.0126(9) 0.0193(9) 0.0206(9)
N101 0.0388(10) 0.0262(8) 0.0360(10) -0.0028(7) 0.0243(8) 0.0002(7)
N102 0.0283(9) 0.0261(8) 0.0411(10) -0.0060(7) 0.0183(8) 0.0013(7)
N103 0.0363(9) 0.0232(8) 0.0469(11) -0.0057(7) 0.0238(8) -0.0016(7)
N104 0.0274(8) 0.0273(8) 0.0231(8) -0.0006(6) 0.0149(7) 0.0031(6)
N105 0.0352(9) 0.0315(9) 0.0347(9) -0.0037(7) 0.0233(8) -0.0030(7)
N106 0.0298(9) 0.0308(9) 0.0491(11) -0.0063(8) 0.0166(9) -0.0044(7)
B1 0.0207(10) 0.0299(11) 0.0217(10) -0.0004(8) 0.0089(8) 0.0027(8)
B101 0.0183(10) 0.0271(11) 0.0359(12) -0.0043(9) 0.0120(9) -0.0004(8)
C1 0.0582(14) 0.0306(10) 0.0315(11) 0.0064(8) 0.0293(10) 0.0073(10)
C2 0.0559(13) 0.0257(10) 0.0344(11) -0.0009(8) 0.0269(10) 0.0029(9)
C3 0.0277(9) 0.0292(9) 0.0200(9) 0.0004(7) 0.0119(8) 0.0047(7)
C4 0.0253(10) 0.0364(11) 0.0256(10) 0.0010(8) 0.0107(8) 0.0029(8)
C5 0.0280(10) 0.0438(12) 0.0430(12) -0.0009(10) 0.0206(10) 0.0062(9)
C6 0.0395(12) 0.0485(13) 0.0419(12) -0.0082(10) 0.0266(10) 0.0064(10)
C7 0.0344(11) 0.0450(12) 0.0295(10) -0.0102(9) 0.0158(9) 0.0017(9)
C8 0.0280(10) 0.0347(10) 0.0235(9) -0.0001(8) 0.0139(8) 0.0037(8)
C9 0.0312(11) 0.0443(12) 0.0305(11) -0.0013(9) 0.0112(9) -0.0020(9)
C10 0.0351(13) 0.0606(16) 0.0499(15) 0.0106(13) 0.0055(11) -0.0047(12)
C11 0.0496(14) 0.0437(13) 0.0489(14) -0.0016(11) 0.0173(12) -0.0092(11)
C12 0.0287(10) 0.0474(12) 0.0305(10) -0.0047(9) 0.0170(9) 0.0036(9)
C13 0.0332(13) 0.0596(17) 0.123(3) 0.0300(18) 0.0334(16) 0.0185(12)
C14 0.0331(11) 0.0547(14) 0.0433(13) -0.0034(11) 0.0174(10) -0.0050(10)
C15 0.0386(11) 0.0258(9) 0.0259(10) -0.0031(8) 0.0150(9) 0.0017(8)
C16 0.0437(12) 0.0378(11) 0.0321(11) -0.0093(9) 0.0224(10) -0.0060(9)
C17 0.0542(14) 0.0601(15) 0.0371(12) -0.0102(11) 0.0303(11) -0.0053(12)
C18 0.0652(16) 0.0668(16) 0.0220(11) -0.0065(10) 0.0216(11) 0.0031(13)
C19 0.0504(14) 0.0553(15) 0.0250(11) -0.0031(10) 0.0107(10) 0.0077(11)
C20 0.0434(12) 0.0344(11) 0.0283(10) -0.0039(8) 0.0159(9) 0.0026(9)
C21 0.0373(12) 0.0559(14) 0.0354(12) -0.0174(10) 0.0207(10) -0.0101(10)
C22 0.0405(14) 0.0804(19) 0.0424(14) 0.0070(13) 0.0097(12) -0.0044(13)
C23 0.0500(15) 0.0712(18) 0.0624(17) -0.0081(14) 0.0306(13) -0.0188(14)
C24 0.0361(11) 0.0505(13) 0.0308(11) -0.0089(10) 0.0106(9) 0.0041(10)
C25 0.0447(14) 0.0761(19) 0.0445(15) 0.0018(13) 0.0068(12) 0.0171(14)
C26 0.0540(15) 0.0664(18) 0.0764(19) -0.0082(15) 0.0384(15) -0.0045(14)
C27 0.0421(12) 0.0260(10) 0.0376(11) 0.0001(8) 0.0210(10) -0.0030(9)
C28 0.0581(14) 0.0272(10) 0.0447(13) -0.0050(9) 0.0284(11) -0.0020(10)
C29 0.0602(14) 0.0258(10) 0.0430(12) -0.0008(9) 0.0320(11) 0.0057(10)
C30 0.0530(14) 0.0425(13) 0.0654(16) -0.0105(12) 0.0315(13) -0.0168(11)
C31 0.0850(18) 0.0532(15) 0.0612(17) -0.0156(13) 0.0495(15) -0.0022(14)
C32 0.0311(10) 0.0314(10) 0.0354(11) -0.0003(8) 0.0210(9) -0.0036(8)
C33 0.0434(12) 0.0382(11) 0.0386(12) 0.0067(9) 0.0248(10) 0.0011(9)
C34 0.0525(14) 0.0550(14) 0.0378(12) 0.0042(11) 0.0300(11) -0.0005(11)
C35 0.0493(13) 0.0486(13) 0.0497(14) -0.0004(11) 0.0357(12) 0.0022(11)
C36 0.0416(12) 0.0414(12) 0.0429(12) 0.0038(10) 0.0291(10) 0.0049(10)
C37 0.0332(10) 0.0319(10) 0.0333(11) -0.0022(8) 0.0184(9) -0.0032(8)
C38 0.0504(14) 0.0525(14) 0.0520(14) 0.0196(12) 0.0327(12) 0.0090(11)
C39 0.0720(18) 0.076(2) 0.0676(18) 0.0288(16) 0.0419(15) 0.0104(16)
C40 0.0465(13) 0.0600(15) 0.0363(12) 0.0151(11) 0.0237(11) 0.0099(11)
C41 0.0349(11) 0.0400(11) 0.0313(11) 0.0056(9) 0.0179(9) 0.0093(9)
C42 0.0420(12) 0.0441(12) 0.0430(12) 0.0105(10) 0.0270(10) 0.0100(10)
C43 0.0382(12) 0.0653(16) 0.0390(13) 0.0043(12) 0.0133(11) 0.0030(12)
C44 0.0519(13) 0.0426(12) 0.0500(14) 0.0094(10) 0.0365(12) 0.0142(10)
C45 0.0349(11) 0.0479(13) 0.0564(14) 0.0099(11) 0.0273(11) 0.0112(10)
C46 0.0822(18) 0.0722(19) 0.0717(18) 0.0397(15) 0.0522(16) 0.0492(16)
C47 0.0328(13) 0.115(2) 0.0461(15) -0.0033(16) 0.0116(12) 0.0084(15)
C101 0.0388(12) 0.0288(11) 0.0491(13) -0.0126(9) 0.0220(10) 0.0009(9)
C102 0.0423(12) 0.0233(10) 0.0549(14) -0.0086(9) 0.0250(11) -0.0001(9)
C103 0.0315(10) 0.0319(10) 0.0416(12) -0.0112(9) 0.0224(9) -0.0016(8)
C104 0.0316(11) 0.0401(12) 0.0580(14) -0.0125(11) 0.0256(11) 0.0002(9)
C105 0.0434(13) 0.0534(15) 0.0815(19) -0.0084(13) 0.0458(14) -0.0032(11)
C106 0.0579(15) 0.0563(15) 0.0671(17) -0.0020(13) 0.0466(14) -0.0033(12)
C107 0.0474(13) 0.0495(13) 0.0469(13) 0.0003(11) 0.0304(11) 0.0004(11)
C108 0.0335(11) 0.0361(11) 0.0412(12) -0.0063(9) 0.0228(10) -0.0010(9)
C109 0.0307(12) 0.0599(16) 0.0628(16) -0.0100(13) 0.0227(12) 0.0068(11)
C110 0.0338(13) 0.075(2) 0.090(2) -0.0261(17) 0.0193(14) 0.0064(13)
C111 0.0453(15) 0.0602(17) 0.087(2) -0.0116(16) 0.0236(15) 0.0154(13)
C112 0.0300(10) 0.0453(12) 0.0355(11) 0.0005(9) 0.0182(9) 0.0013(9)
C113 0.0413(14) 0.0586(17) 0.099(2) -0.0263(16) 0.0312(15) -0.0107(13)
C114 0.0363(12) 0.0579(15) 0.0428(13) 0.0042(11) 0.0212(10) 0.0079(11)
C115 0.0430(12) 0.0210(9) 0.0442(12) -0.0002(8) 0.0211(10) 0.0012(8)
C116 0.0456(13) 0.0576(14) 0.0463(13) -0.0117(11) 0.0265(11) -0.0056(11)
C117 0.0632(16) 0.0589(16) 0.0475(15) -0.0048(12) 0.0308(13) 0.0005(13)
C118 0.0766(19) 0.0553(16) 0.0490(16) 0.0084(13) 0.0237(15) -0.0025(14)
C119 0.0576(17) 0.080(2) 0.0558(18) 0.0304(16) 0.0061(15) -0.0025(16)
C120 0.0377(13) 0.0609(16) 0.0667(16) 0.0340(13) 0.0142(12) 0.0054(11)
C121 0.0464(12) 0.1205(18) 0.0498(13) -0.0100(14) 0.0262(11) -0.0141(13)
C122 0.045(2) 0.105(3) 0.048(2) -0.022(2) 0.019(2) -0.015(2)
C123 0.040(2) 0.089(3) 0.054(3) 0.004(3) 0.015(2) 0.006(3)
C124 0.0390(12) 0.1209(19) 0.0891(16) 0.0623(15) 0.0185(12) 0.0058(13)
C125 0.039(2) 0.124(3) 0.103(3) 0.063(3) 0.024(3) -0.008(3)
C126 0.034(2) 0.139(3) 0.085(3) 0.052(3) 0.029(2) 0.013(3)
C127 0.0326(10) 0.0314(10) 0.0262(10) 0.0024(8) 0.0155(8) 0.0074(8)
C128 0.0403(11) 0.0330(10) 0.0269(10) 0.0026(8) 0.0184(9) 0.0042(9)
C129 0.0410(11) 0.0317(10) 0.0290(10) -0.0039(8) 0.0209(9) -0.0034(9)
C130 0.0481(13) 0.0463(13) 0.0576(15) 0.0140(11) 0.0354(12) 0.0192(11)
C131 0.0638(15) 0.0561(15) 0.0433(13) 0.0067(11) 0.0376(12) 0.0000(12)
C132 0.0318(10) 0.0294(10) 0.0333(10) 0.0017(8) 0.0220(9) 0.0069(8)
C133 0.0444(12) 0.0309(10) 0.0334(11) 0.0010(8) 0.0262(10) 0.0092(9)
C134 0.0580(14) 0.0455(13) 0.0340(11) 0.0020(10) 0.0321(11) 0.0111(11)
C135 0.0578(14) 0.0511(14) 0.0527(14) 0.0050(11) 0.0450(12) 0.0048(11)
C136 0.0435(12) 0.0461(13) 0.0493(13) 0.0011(11) 0.0325(11) 0.0003(10)
C137 0.0289(10) 0.0365(11) 0.0389(11) -0.0002(9) 0.0208(9) 0.0029(8)
C138 0.0489(13) 0.0322(11) 0.0329(11) -0.0069(9) 0.0227(10) 0.0040(9)
C139 0.0712(16) 0.0499(14) 0.0403(13) -0.0154(11) 0.0316(12) 0.0013(13)
C140 0.0404(12) 0.0422(12) 0.0269(10) -0.0087(9) 0.0151(9) -0.0023(9)
C141 0.0353(11) 0.0506(13) 0.0351(11) -0.0034(10) 0.0204(10) -0.0057(10)
C142 0.0449(13) 0.0554(14) 0.0445(13) -0.0124(11) 0.0273(11) -0.0070(11)
C143 0.0404(13) 0.0700(18) 0.0457(14) -0.0021(13) 0.0151(11) -0.0012(12)
C144 0.0408(12) 0.0441(12) 0.0506(13) -0.0045(10) 0.0334(11) -0.0037(10)
C145 0.0325(11) 0.0384(12) 0.0598(14) -0.0121(10) 0.0297(11) -0.0070(9)
C146 0.0515(14) 0.0420(13) 0.0734(18) -0.0236(13) 0.0329(14) -0.0204(11)
C147 0.0337(12) 0.0551(15) 0.0648(17) -0.0001(13) 0.0168(12) 0.0035(11)
C1221 0.066(2) 0.145(3) 0.071(3) -0.041(3) 0.010(3) 0.002(3)
C1231 0.041(2) 0.095(3) 0.067(3) -0.001(3) 0.008(2) -0.002(3)
C1251 0.040(2) 0.131(3) 0.099(3) 0.067(3) 0.023(2) -0.016(3)
C1261 0.034(2) 0.140(3) 0.089(3) 0.053(3) 0.034(2) 0.009(3)

loop_
_atom_type_symbol
_atom_type_scat_dispersion_real
_atom_type_scat_dispersion_imag
_atom_type_scat_Cromer_Mann_a1
_atom_type_scat_Cromer_Mann_b1
_atom_type_scat_Cromer_Mann_a2
_atom_type_scat_Cromer_Mann_b2
_atom_type_scat_Cromer_Mann_a3
_atom_type_scat_Cromer_Mann_b3
_atom_type_scat_Cromer_Mann_a4
_atom_type_scat_Cromer_Mann_b4
_atom_type_scat_Cromer_Mann_c
_atom_type_scat_source
C 0.0181 0.0091 2.3100 20.8439 1.0200 10.2075 1.5886 0.5687 0.8650 51.6512 0.2156 'International Tables Vol C 4.2.6.8 and 6.1.1.4'
H 0.0000 0.0000 0.4930 10.5109 0.3229 26.1257 0.1402 3.1424 0.0408 57.7998 0.0030 'International Tables Vol C 4.2.6.8 and 6.1.1.4'
B 0.0090 0.0039 2.0545 23.2185 1.3326 1.0210 1.0979 60.3498 0.7068 0.1403 -0.1932 'International Tables Vol C 4.2.6.8 and 6.1.1.4'
N 0.0311 0.0180 12.2126 0.0057 3.1322 9.8933 2.0125 28.9975 1.1663 0.5826 -11.5290 'International Tables Vol C 4.2.6.8 and 6.1.1.4'
Sc 0.3119 1.5331 9.1890 9.0213 7.3679 0.5729 1.6409 136.1080 1.4680 51.3531 1.3329 'International Tables Vol C 4.2.6.8 and 6.1.1.4'

loop_
_geom_angle_atom_site_label_1
_geom_angle_atom_site_label_2
_geom_angle_atom_site_label_3
_geom_angle
_geom_angle_publ_flag
N1 Sc1 N4 114.35(7) yes
N1 Sc1 N5 122.85(7) yes
N4 Sc1 N5 83.86(7) yes
N1 Sc1 N6 96.40(8) yes
N4 Sc1 N6 148.82(8) yes
N5 Sc1 N6 74.71(8) yes
N1 Sc1 C40 108.03(9) yes
N4 Sc1 C40 85.50(8) yes
N5 Sc1 C40 127.84(9) yes
N6 Sc1 C40 89.99(9) yes
N101 Sc101 N104 112.55(7) yes
N101 Sc101 N105 127.08(7) yes
N104 Sc101 N105 83.19(7) yes
N101 Sc101 N106 98.70(7) yes
N104 Sc101 N106 148.49(7) yes
N105 Sc101 N106 74.50(7) yes
N101 Sc101 C140 106.03(9) yes
N104 Sc101 C140 84.76(7) yes
N105 Sc101 C140 126.11(8) yes
N106 Sc101 C140 90.61(8) yes
Sc1 N1 B1 153.96(15) yes
Sc1 N1 H1 100(2) no
B1 N1 H1 106(2) no
B1 N2 C1 107.97(16) yes
B1 N2 C3 130.28(17) yes
C1 N2 C3 119.51(17) yes
B1 N3 C2 108.24(16) yes
B1 N3 C15 127.82(17) yes
C2 N3 C15 123.14(17) yes
Sc1 N4 C27 128.67(15) yes
Sc1 N4 C32 112.35(13) yes
C27 N4 C32 117.39(18) yes
Sc1 N5 C29 128.64(16) yes
Sc1 N5 C44 113.86(15) yes
C29 N5 C44 117.29(19) yes
Sc1 N6 C45 98.01(14) yes
Sc1 N6 C46 115.6(2) yes
C45 N6 C46 110.8(2) yes
Sc1 N6 C47 112.60(17) yes
C45 N6 C47 110.0(2) yes
C46 N6 C47 109.3(3) yes
Sc101 N101 B101 154.73(16) yes
Sc101 N101 H2 99.0(18) no
B101 N101 H2 106.3(18) no
B101 N102 C101 107.62(19) yes
B101 N102 C103 130.88(18) yes
C101 N102 C103 120.15(18) yes
B101 N103 C102 108.34(19) yes
B101 N103 C115 129.36(18) yes
C102 N103 C115 120.27(19) yes
Sc101 N104 C127 128.42(14) yes
Sc101 N104 C132 111.71(12) yes
C127 N104 C132 118.04(17) yes
Sc101 N105 C129 129.12(14) yes
Sc101 N105 C144 113.16(15) yes
C129 N105 C144 117.29(19) yes
Sc101 N106 C145 97.00(13) yes
Sc101 N106 C146 117.19(16) yes
C145 N106 C146 110.6(2) yes
Sc101 N106 C147 111.94(16) yes
C145 N106 C147 109.9(2) yes
C146 N106 C147 109.6(2) yes
N3 B1 N2 103.57(17) yes
N3 B1 N1 126.31(19) yes
N2 B1 N1 130.12(19) yes
N102 B101 N103 103.75(18) yes
N102 B101 N101 129.1(2) yes
N103 B101 N101 127.2(2) yes
N2 C1 C2 110.47(19) yes
N2 C1 H11 123.6 no
C2 C1 H11 125.9 no
N3 C2 C1 109.70(19) yes
N3 C2 H21 124.1 no
C1 C2 H21 126.2 no
N2 C3 C4 119.38(18) yes
N2 C3 C8 120.21(18) yes
C4 C3 C8 120.31(18) yes
C3 C4 C5 118.33(19) yes
C3 C4 C9 122.18(19) yes
C5 C4 C9 119.5(2) yes
C4 C5 C6 121.9(2) yes
C4 C5 H51 117.9 no
C6 C5 H51 120.2 no
C5 C6 C7 119.5(2) yes
C5 C6 H61 120.5 no
C7 C6 H61 120.0 no
C6 C7 C8 121.2(2) yes
C6 C7 H71 119.7 no
C8 C7 H71 119.0 no
C3 C8 C7 118.77(19) yes
C3 C8 C12 120.44(18) yes
C7 C8 C12 120.64(19) yes
C4 C9 C10 113.9(2) yes
C4 C9 C11 110.5(2) yes
C10 C9 C11 109.0(2) yes
C4 C9 H91 108.1 no
C10 C9 H91 107.2 no
C11 C9 H91 107.8 no
C9 C10 H101 108.6 no
C9 C10 H102 110.2 no
H101 C10 H102 109.2 no
C9 C10 H103 108.7 no
H101 C10 H103 109.2 no
H102 C10 H103 111.0 no
C9 C11 H111 109.4 no
C9 C11 H112 111.2 no
H111 C11 H112 108.4 no
C9 C11 H113 109.7 no
H111 C11 H113 108.5 no
H112 C11 H113 109.6 no
C8 C12 C13 109.0(2) yes
C8 C12 C14 114.15(19) yes
C13 C12 C14 110.2(2) yes
C8 C12 H121 107.8 no
C13 C12 H121 106.7 no
C14 C12 H121 108.7 no
C12 C13 H131 110.2 no
C12 C13 H132 109.6 no
H131 C13 H132 109.1 no
C12 C13 H133 109.5 no
H131 C13 H133 109.3 no
H132 C13 H133 109.1 no
C12 C14 H141 109.6 no
C12 C14 H142 112.1 no
H141 C14 H142 108.1 no
C12 C14 H143 110.2 no
H141 C14 H143 107.7 no
H142 C14 H143 109.0 no
N3 C15 C16 119.98(19) yes
N3 C15 C20 119.2(2) yes
C16 C15 C20 120.9(2) yes
C15 C16 C17 118.0(2) yes
C15 C16 C21 121.21(19) yes
C17 C16 C21 120.8(2) yes
C16 C17 C18 121.3(2) yes
C16 C17 H171 120.3 no
C18 C17 H171 118.4 no
C17 C18 C19 120.4(2) yes
C17 C18 H181 120.3 no
C19 C18 H181 119.3 no
C18 C19 C20 120.7(2) yes
C18 C19 H191 119.8 no
C20 C19 H191 119.4 no
C15 C20 C19 118.6(2) yes
C15 C20 C24 121.2(2) yes
C19 C20 C24 120.2(2) yes
C16 C21 C22 111.3(2) yes
C16 C21 C23 112.2(2) yes
C22 C21 C23 109.0(2) yes
C16 C21 H211 108.1 no
C22 C21 H211 107.7 no
C23 C21 H211 108.4 no
C21 C22 H221 108.0 no
C21 C22 H222 109.1 no
H221 C22 H222 110.7 no
C21 C22 H223 109.2 no
H221 C22 H223 108.9 no
H222 C22 H223 110.9 no
C21 C23 H231 109.1 no
C21 C23 H232 107.4 no
H231 C23 H232 110.6 no
C21 C23 H233 109.5 no
H231 C23 H233 109.5 no
H232 C23 H233 110.7 no
C20 C24 C25 113.1(2) yes
C20 C24 C26 110.9(2) yes
C25 C24 C26 110.6(3) yes
C20 C24 H241 107.2 no
C25 C24 H241 107.8 no
C26 C24 H241 106.9 no
C24 C25 H251 108.1 no
C24 C25 H252 109.1 no
H251 C25 H252 109.5 no
C24 C25 H253 110.4 no
H251 C25 H253 109.2 no
H252 C25 H253 110.5 no
C24 C26 H261 108.8 no
C24 C26 H262 109.9 no
H261 C26 H262 110.1 no
C24 C26 H263 108.4 no
H261 C26 H263 110.1 no
H262 C26 H263 109.6 no
N4 C27 C28 123.6(2) yes
N4 C27 C30 119.5(2) yes
C28 C27 C30 117.0(2) yes
C27 C28 C29 129.0(2) yes
C27 C28 H281 116.3 no
C29 C28 H281 114.6 no
C28 C29 N5 124.2(2) yes
C28 C29 C31 116.2(2) yes
N5 C29 C31 119.6(2) yes
C27 C30 H301 110.2 no
C27 C30 H302 110.9 no
H301 C30 H302 108.2 no
C27 C30 H303 111.0 no
H301 C30 H303 107.6 no
H302 C30 H303 108.8 no
C29 C31 H311 109.6 no
C29 C31 H312 109.3 no
H311 C31 H312 110.1 no
C29 C31 H313 109.5 no
H311 C31 H313 109.9 no
H312 C31 H313 108.3 no
N4 C32 C33 117.26(19) yes
N4 C32 C37 121.22(19) yes
C33 C32 C37 121.5(2) yes
C32 C33 C34 117.7(2) yes
C32 C33 C38 119.8(2) yes
C34 C33 C38 122.4(2) yes
C33 C34 C35 121.2(2) yes
C33 C34 H341 118.7 no
C35 C34 H341 120.1 no
C34 C35 C36 120.2(2) yes
C34 C35 H351 119.4 no
C36 C35 H351 120.4 no
C35 C36 C37 121.3(2) yes
C35 C36 H361 119.6 no
C37 C36 H361 119.2 no
C32 C37 C36 118.2(2) yes
C32 C37 C41 122.11(19) yes
C36 C37 C41 119.7(2) yes
C33 C38 C39 114.0(2) yes
C33 C38 C40 108.5(2) yes
C39 C38 C40 114.5(2) yes
C33 C38 H381 112.0 no
C39 C38 H381 100.3 no
C40 C38 H381 107.2 no
C38 C39 H391 110.9 no
C38 C39 H392 107.8 no
H391 C39 H392 108.9 no
C38 C39 H393 109.0 no
H391 C39 H393 110.7 no
H392 C39 H393 109.6 no
C38 C40 Sc1 114.17(17) yes
C38 C40 H401 107.1 no
Sc1 C40 H401 109.8 no
C38 C40 H402 108.0 no
Sc1 C40 H402 108.6 no
H401 C40 H402 109.1 no
C37 C41 C42 109.11(19) yes
C37 C41 C43 113.1(2) yes
C42 C41 C43 111.0(2) yes
C37 C41 H411 108.2 no
C42 C41 H411 107.9 no
C43 C41 H411 107.5 no
C41 C42 H421 110.1 no
C41 C42 H422 110.1 no
H421 C42 H422 110.7 no
C41 C42 H423 108.6 no
H421 C42 H423 108.8 no
H422 C42 H423 108.4 no
C41 C43 H431 109.4 no
C41 C43 H432 110.2 no
H431 C43 H432 108.2 no
C41 C43 H433 111.2 no
H431 C43 H433 108.9 no
H432 C43 H433 108.9 no
N5 C44 C45 109.94(19) yes
N5 C44 H441 109.1 no
C45 C44 H441 109.3 no
N5 C44 H442 109.4 no
C45 C44 H442 110.9 no
H441 C44 H442 108.2 no
C44 C45 N6 111.5(2) yes
C44 C45 H451 107.7 no
N6 C45 H451 107.7 no
C44 C45 H452 111.1 no
N6 C45 H452 110.3 no
H451 C45 H452 108.5 no
N6 C46 H461 109.5 no
N6 C46 H462 110.6 no
H461 C46 H462 108.7 no
N6 C46 H463 111.0 no
H461 C46 H463 107.6 no
H462 C46 H463 109.4 no
N6 C47 H471 107.2 no
N6 C47 H472 108.2 no
H471 C47 H472 110.5 no
N6 C47 H473 108.9 no
H471 C47 H473 111.4 no
H472 C47 H473 110.5 no
N102 C101 C102 110.7(2) yes
N102 C101 H1011 123.0 no
C102 C101 H1011 126.4 no
N103 C102 C101 109.6(2) yes
N103 C102 H1021 125.0 no
C101 C102 H1021 125.4 no
N102 C103 C104 119.6(2) yes
N102 C103 C108 119.95(19) yes
C104 C103 C108 120.4(2) yes
C103 C104 C105 118.2(2) yes
C103 C104 C109 121.9(2) yes
C105 C104 C109 120.0(2) yes
C104 C105 C106 121.5(2) yes
C104 C105 H1051 119.4 no
C106 C105 H1051 119.1 no
C105 C106 C107 119.9(3) yes
C105 C106 H1061 121.0 no
C107 C106 H1061 119.1 no
C106 C107 C108 120.8(3) yes
C106 C107 H1071 120.3 no
C108 C107 H1071 118.9 no
C103 C108 C107 119.2(2) yes
C103 C108 C112 119.9(2) yes
C107 C108 C112 120.9(2) yes
C104 C109 C110 112.5(3) yes
C104 C109 C111 111.3(2) yes
C110 C109 C111 109.2(2) yes
C104 C109 H1091 107.2 no
C110 C109 H1091 108.1 no
C111 C109 H1091 108.3 no
C109 C110 H1101 110.3 no
C109 C110 H1102 109.7 no
H1101 C110 H1102 108.4 no
C109 C110 H1103 110.2 no
H1101 C110 H1103 108.5 no
H1102 C110 H1103 109.7 no
C109 C111 H1111 110.1 no
C109 C111 H1112 109.3 no
H1111 C111 H1112 109.3 no
C109 C111 H1113 110.4 no
H1111 C111 H1113 109.1 no
H1112 C111 H1113 108.6 no
C108 C112 C113 109.7(2) yes
C108 C112 C114 114.1(2) yes
C113 C112 C114 111.4(2) yes
C108 C112 H1121 106.4 no
C113 C112 H1121 106.8 no
C114 C112 H1121 108.0 no
C112 C113 H1131 111.2 no
C112 C113 H1132 106.6 no
H1131 C113 H1132 110.4 no
C112 C113 H1133 109.2 no
H1131 C113 H1133 109.6 no
H1132 C113 H1133 109.8 no
C112 C114 H1141 108.2 no
C112 C114 H1142 107.0 no
H1141 C114 H1142 109.7 no
C112 C114 H1143 110.2 no
H1141 C114 H1143 110.3 no
H1142 C114 H1143 111.4 no
N103 C115 C116 120.3(2) yes
N103 C115 C120 119.3(2) yes
C116 C115 C120 120.4(3) yes
C115 C116 C117 118.4(3) yes
C115 C116 C121 120.6(3) yes
C117 C116 C121 120.9(3) yes
C116 C117 C118 121.5(3) yes
C116 C117 H1171 119.4 no
C118 C117 H1171 119.0 no
C117 C118 C119 119.2(3) yes
C117 C118 H1181 120.2 no
C119 C118 H1181 120.6 no
C118 C119 C120 121.5(3) yes
C118 C119 H1191 119.7 no
C120 C119 H1191 118.8 no
C115 C120 C119 118.9(3) yes
C115 C120 C124 120.9(3) yes
C119 C120 C124 120.2(3) yes
C116 C121 C122 121.7(4) yes
C116 C121 C123 107.9(4) yes
C122 C121 C123 116.3(5) yes
C116 C121 H1211 110.3 no
C122 C121 H1211 79.7 no
C123 C121 H1211 119.0 no
C121 C122 H1221 113.2 no
C121 C122 H1222 108.9 no
H1221 C122 H1222 105.4 no
C121 C122 H1223 113.1 no
H1221 C122 H1223 110.4 no
H1222 C122 H1223 105.3 no
C121 C123 H1231 111.9 no
C121 C123 H1232 108.2 no
H1231 C123 H1232 107.4 no
C121 C123 H1233 111.3 no
H1231 C123 H1233 111.0 no
H1232 C123 H1233 106.9 no
C120 C124 C125 122.5(6) yes
C120 C124 C126 120.3(5) yes
C125 C124 C126 99.0(6) yes
C120 C124 H1242 105.2 no
C125 C124 H1242 102.6 no
C126 C124 H1242 105.0 no
C124 C125 H1251 114.4 no
C124 C125 H1252 108.0 no
H1251 C125 H1252 105.4 no
C124 C125 H1253 113.0 no
H1251 C125 H1253 111.1 no
H1252 C125 H1253 104.1 no
C124 C126 H1261 115.2 no
C124 C126 H1262 109.6 no
H1261 C126 H1262 106.6 no
C124 C126 H1263 111.8 no
H1261 C126 H1263 109.7 no
H1262 C126 H1263 103.2 no
N104 C127 C128 124.05(19) yes
N104 C127 C130 120.08(19) yes
C128 C127 C130 115.86(19) yes
C127 C128 C129 128.6(2) yes
C127 C128 H1281 115.9 no
C129 C128 H1281 115.5 no
C128 C129 N105 124.1(2) yes
C128 C129 C131 115.8(2) yes
N105 C129 C131 120.1(2) yes
C127 C130 H1301 110.0 no
C127 C130 H1302 108.9 no
H1301 C130 H1302 108.3 no
C127 C130 H1303 109.5 no
H1301 C130 H1303 110.6 no
H1302 C130 H1303 109.6 no
C129 C131 H1311 108.2 no
C129 C131 H1312 109.8 no
H1311 C131 H1312 108.9 no
C129 C131 H1313 110.4 no
H1311 C131 H1313 110.0 no
H1312 C131 H1313 109.6 no
N104 C132 C133 117.63(19) yes
N104 C132 C137 120.91(19) yes
C133 C132 C137 121.5(2) yes
C132 C133 C134 118.0(2) yes
C132 C133 C138 118.99(19) yes
C134 C133 C138 123.0(2) yes
C133 C134 C135 121.2(2) yes
C133 C134 H1341 119.3 no
C135 C134 H1341 119.4 no
C134 C135 C136 120.1(2) yes
C134 C135 H1351 119.8 no
C136 C135 H1351 120.0 no
C135 C136 C137 120.9(2) yes
C135 C136 H1361 119.4 no
C137 C136 H1361 119.7 no
C136 C137 C132 118.2(2) yes
C136 C137 C141 118.5(2) yes
C132 C137 C141 123.2(2) yes
C133 C138 C139 113.8(2) yes
C133 C138 C140 109.80(18) yes
C139 C138 C140 112.2(2) yes
C133 C138 H1381 107.0 no
C139 C138 H1381 106.7 no
C140 C138 H1381 106.9 no
C138 C139 H1391 110.0 no
C138 C139 H1392 110.8 no
H1391 C139 H1392 108.9 no
C138 C139 H1393 110.7 no
H1391 C139 H1393 107.7 no
H1392 C139 H1393 108.6 no
C138 C140 Sc101 114.94(15) yes
C138 C140 H1401 107.7 no
Sc101 C140 H1401 109.0 no
C138 C140 H1402 107.7 no
Sc101 C140 H1402 108.9 no
H1401 C140 H1402 108.4 no
C137 C141 C142 109.5(2) yes
C137 C141 C143 112.7(2) yes
C142 C141 C143 109.8(2) yes
C137 C141 H1411 107.6 no
C142 C141 H1411 107.2 no
C143 C141 H1411 109.9 no
C141 C142 H1421 109.6 no
C141 C142 H1422 109.7 no
H1421 C142 H1422 110.4 no
C141 C142 H1423 109.3 no
H1421 C142 H1423 108.9 no
H1422 C142 H1423 108.9 no
C141 C143 H1431 107.8 no
C141 C143 H1432 110.0 no
H1431 C143 H1432 108.8 no
C141 C143 H1433 108.9 no
H1431 C143 H1433 111.0 no
H1432 C143 H1433 110.3 no
N105 C144 C145 109.36(19) yes
N105 C144 H1441 110.7 no
C145 C144 H1441 109.9 no
N105 C144 H1442 110.6 no
C145 C144 H1442 107.5 no
H1441 C144 H1442 108.7 no
C144 C145 N106 110.94(19) yes
C144 C145 H1451 109.9 no
N106 C145 H1451 107.3 no
C144 C145 H1452 110.6 no
N106 C145 H1452 110.4 no
H1451 C145 H1452 107.6 no
N106 C146 H1461 110.0 no
N106 C146 H1462 109.2 no
H1461 C146 H1462 109.6 no
N106 C146 H1463 109.2 no
H1461 C146 H1463 110.3 no
H1462 C146 H1463 108.6 no
N106 C147 H1471 109.5 no
N106 C147 H1472 109.9 no
H1471 C147 H1472 108.0 no
N106 C147 H1473 112.0 no
H1471 C147 H1473 109.1 no
H1472 C147 H1473 108.2 no
C121 C1221 H1224 112.1 no
C121 C1221 H1225 111.9 no
H1224 C1221 H1225 108.8 no
C121 C1221 H1226 110.3 no
H1224 C1221 H1226 107.1 no
H1225 C1221 H1226 106.4 no
C121 C1231 H1234 113.1 no
C121 C1231 H1235 111.1 no
H1234 C1231 H1235 105.3 no
C121 C1231 H1236 112.8 no
H1234 C1231 H1236 108.3 no
H1235 C1231 H1236 105.8 no
C124 C1251 H1254 111.3 no
C124 C1251 H1255 113.0 no
H1254 C1251 H1255 114.3 no
C124 C1251 H1256 106.1 no
H1254 C1251 H1256 104.3 no
H1255 C1251 H1256 107.1 no
C124 C1261 H1264 109.2 no
C124 C1261 H1265 112.0 no
H1264 C1261 H1265 109.6 no
C124 C1261 H1266 109.9 no
H1264 C1261 H1266 106.9 no
H1265 C1261 H1266 109.1 no

loop_
_geom_bond_atom_site_label_1
_geom_bond_atom_site_label_2
_geom_bond_distance
_geom_bond_publ_flag
Sc1 N1 2.0609(18) yes
Sc1 N4 2.1738(19) yes
Sc1 N5 2.1905(18) yes
Sc1 N6 2.324(2) yes
Sc1 C40 2.249(2) yes
Sc101 N101 2.0649(18) yes
Sc101 N104 2.1853(17) yes
Sc101 N105 2.2014(18) yes
Sc101 N106 2.3247(19) yes
Sc101 C140 2.247(2) yes
N1 B1 1.412(3) yes
N1 H1 0.85(3) no
N2 B1 1.457(3) yes
N2 C1 1.404(3) yes
N2 C3 1.433(2) yes
N3 B1 1.461(3) yes
N3 C2 1.405(3) yes
N3 C15 1.431(3) yes
N4 C27 1.335(3) yes
N4 C32 1.442(3) yes
N5 C29 1.332(3) yes
N5 C44 1.469(3) yes
N6 C45 1.486(3) yes
N6 C46 1.471(4) yes
N6 C47 1.478(4) yes
N101 B101 1.416(3) yes
N101 H2 0.91(3) no
N102 B101 1.462(3) yes
N102 C101 1.410(3) yes
N102 C103 1.421(3) yes
N103 B101 1.459(3) yes
N103 C102 1.411(3) yes
N103 C115 1.423(3) yes
N104 C127 1.332(3) yes
N104 C132 1.437(3) yes
N105 C129 1.323(3) yes
N105 C144 1.478(3) yes
N106 C145 1.484(3) yes
N106 C146 1.476(3) yes
N106 C147 1.475(3) yes
C1 C2 1.329(3) yes
C1 H11 0.933 no
C2 H21 0.953 no
C3 C4 1.410(3) yes
C3 C8 1.409(3) yes
C4 C5 1.392(3) yes
C4 C9 1.513(3) yes
C5 C6 1.373(3) yes
C5 H51 0.941 no
C6 C7 1.385(3) yes
C6 H61 0.948 no
C7 C8 1.391(3) yes
C7 H71 0.943 no
C8 C12 1.516(3) yes
C9 C10 1.526(4) yes
C9 C11 1.532(4) yes
C9 H91 0.989 no
C10 H101 0.966 no
C10 H102 0.955 no
C10 H103 0.966 no
C11 H111 0.963 no
C11 H112 0.983 no
C11 H113 0.970 no
C12 C13 1.517(4) yes
C12 C14 1.510(3) yes
C12 H121 0.975 no
C13 H131 0.969 no
C13 H132 0.963 no
C13 H133 0.962 no
C14 H141 0.953 no
C14 H142 0.953 no
C14 H143 0.965 no
C15 C16 1.411(3) yes
C15 C20 1.407(3) yes
C16 C17 1.389(3) yes
C16 C21 1.512(3) yes
C17 C18 1.376(4) yes
C17 H171 0.943 no
C18 C19 1.378(4) yes
C18 H181 0.944 no
C19 C20 1.391(3) yes
C19 H191 0.948 no
C20 C24 1.523(3) yes
C21 C22 1.518(4) yes
C21 C23 1.532(4) yes
C21 H211 1.001 no
C22 H221 0.964 no
C22 H222 0.963 no
C22 H223 0.967 no
C23 H231 0.967 no
C23 H232 0.959 no
C23 H233 0.975 no
C24 C25 1.526(4) yes
C24 C26 1.527(4) yes
C24 H241 0.998 no
C25 H251 0.970 no
C25 H252 0.964 no
C25 H253 0.965 no
C26 H261 0.966 no
C26 H262 0.958 no
C26 H263 0.957 no
C27 C28 1.396(3) yes
C27 C30 1.509(3) yes
C28 C29 1.394(4) yes
C28 H281 0.938 no
C29 C31 1.511(3) yes
C30 H301 0.963 no
C30 H302 0.964 no
C30 H303 0.959 no
C31 H311 0.971 no
C31 H312 0.962 no
C31 H313 0.960 no
C32 C33 1.412(3) yes
C32 C37 1.400(3) yes
C33 C34 1.404(3) yes
C33 C38 1.509(4) yes
C34 C35 1.377(4) yes
C34 H341 0.948 no
C35 C36 1.380(4) yes
C35 H351 0.939 no
C36 C37 1.397(3) yes
C36 H361 0.939 no
C37 C41 1.514(3) yes
C38 C39 1.518(4) yes
C38 C40 1.552(4) yes
C38 H381 1.015 no
C39 H391 0.981 no
C39 H392 0.976 no
C39 H393 0.983 no
C40 H401 0.965 no
C40 H402 0.984 no
C41 C42 1.526(3) yes
C41 C43 1.529(3) yes
C41 H411 0.993 no
C42 H421 0.962 no
C42 H422 0.967 no
C42 H423 0.962 no
C43 H431 0.950 no
C43 H432 0.967 no
C43 H433 0.961 no
C44 C45 1.505(4) yes
C44 H441 0.976 no
C44 H442 0.982 no
C45 H451 0.969 no
C45 H452 0.977 no
C46 H461 0.960 no
C46 H462 0.961 no
C46 H463 0.965 no
C47 H471 0.967 no
C47 H472 0.962 no
C47 H473 0.964 no
C101 C102 1.327(4) yes
C101 H1011 0.943 no
C102 H1021 0.947 no
C103 C104 1.418(3) yes
C103 C108 1.398(3) yes
C104 C105 1.392(4) yes
C104 C109 1.516(4) yes
C105 C106 1.379(4) yes
C105 H1051 0.929 no
C106 C107 1.381(4) yes
C106 H1061 0.945 no
C107 C108 1.394(3) yes
C107 H1071 0.959 no
C108 C112 1.521(3) yes
C109 C110 1.534(4) yes
C109 C111 1.525(4) yes
C109 H1091 0.995 no
C110 H1101 0.966 no
C110 H1102 0.963 no
C110 H1103 0.960 no
C111 H1111 0.960 no
C111 H1112 0.969 no
C111 H1113 0.964 no
C112 C113 1.515(4) yes
C112 C114 1.514(3) yes
C112 H1121 0.965 no
C113 H1131 0.978 no
C113 H1132 0.974 no
C113 H1133 0.974 no
C114 H1141 0.961 no
C114 H1142 0.976 no
C114 H1143 0.968 no
C115 C116 1.397(4) yes
C115 C120 1.399(4) yes
C116 C117 1.401(4) yes
C116 C121 1.500(4) yes
C117 C118 1.371(5) yes
C117 H1171 0.931 no
C118 C119 1.382(5) yes
C118 H1181 0.944 no
C119 C120 1.384(5) yes
C119 H1191 0.940 no
C120 C124 1.525(4) yes
C121 C122 1.445(6) yes
C121 C123 1.522(7) yes
C121 H1211 0.962 no
C122 H1221 0.944 no
C122 H1222 1.005 no
C122 H1223 0.945 no
C123 H1231 0.939 no
C123 H1232 0.987 no
C123 H1233 0.944 no
C124 C125 1.496(7) yes
C124 C126 1.484(8) yes
C124 H1242 0.961 no
C125 H1251 0.931 no
C125 H1252 1.018 no
C125 H1253 0.950 no
C126 H1261 0.926 no
C126 H1262 1.009 no
C126 H1263 0.971 no
C127 C128 1.397(3) yes
C127 C130 1.513(3) yes
C128 C129 1.400(3) yes
C128 H1281 0.958 no
C129 C131 1.507(3) yes
C130 H1301 0.952 no
C130 H1302 0.953 no
C130 H1303 0.964 no
C131 H1311 0.961 no
C131 H1312 0.963 no
C131 H1313 0.977 no
C132 C133 1.410(3) yes
C132 C137 1.403(3) yes
C133 C134 1.395(3) yes
C133 C138 1.508(3) yes
C134 C135 1.385(4) yes
C134 H1341 0.941 no
C135 C136 1.382(4) yes
C135 H1351 0.932 no
C136 C137 1.403(3) yes
C136 H1361 0.938 no
C137 C141 1.519(3) yes
C138 C139 1.524(3) yes
C138 C140 1.540(3) yes
C138 H1381 0.979 no
C139 H1391 0.976 no
C139 H1392 0.963 no
C139 H1393 0.970 no
C140 H1401 0.978 no
C140 H1402 0.965 no
C141 C142 1.530(4) yes
C141 C143 1.528(4) yes
C141 H1411 0.989 no
C142 H1421 0.965 no
C142 H1422 0.965 no
C142 H1423 0.966 no
C143 H1431 0.963 no
C143 H1432 0.953 no
C143 H1433 0.967 no
C144 C145 1.508(4) yes
C144 H1441 0.984 no
C144 H1442 0.966 no
C145 H1451 0.979 no
C145 H1452 0.982 no
C146 H1461 0.971 no
C146 H1462 0.974 no
C146 H1463 0.968 no
C147 H1471 0.966 no
C147 H1472 0.964 no
C147 H1473 0.967 no
C1221 H1224 0.949 no
C1221 H1225 0.958 no
C1221 H1226 0.980 no
C1231 H1234 0.960 no
C1231 H1235 0.991 no
C1231 H1236 0.954 no
C1251 H1254 0.942 no
C1251 H1255 0.905 no
C1251 H1256 1.022 no
C1261 H1264 0.962 no
C1261 H1265 0.936 no
C1261 H1266 0.969 no

loop_
_platon_squeeze_void_nr
_platon_squeeze_void_average_x
_platon_squeeze_void_average_y
_platon_squeeze_void_average_z
_platon_squeeze_void_volume
_platon_squeeze_void_count_electrons
_platon_squeeze_void_content
1 0.395 0.143 -0.046 370 76 ' '
2 0.895 0.357 -0.070 370 76 ' '
3 0.105 0.643 0.021 370 76 ' '
4 0.605 0.857 0.019 371 75 ' '
5 0.538 0.522 0.386 9 1 ' '
6 0.038 0.978 0.386 9 1 ' '
7 0.962 0.022 0.613 9 1 ' '
8 0.462 0.478 0.613 9 1 ' '
